data_2231590
loop_
_publ_author_name
'Eltayeb, Naser Eltaher'
'Teoh, Siang Guan'
'Quah, Ching Kheng'
'Fun, Hoong-Kun'

_publ_section_title
;
 2-(5,6-Dihydrobenzimidazo[1,2-<i>c</i>]quinazolin-6-yl)phenol
;
_journal_coeditor_code LH5291
_journal_issue 9
_journal_name_full 'Acta Crystallographica Section E'
_journal_page_first o2243
_journal_page_last o2244
_journal_paper_doi 10.1107/S1600536811030583
_journal_volume 67
_journal_year 2011
_chemical_formula_iupac 'C20 H15 N3 O'
_chemical_formula_moiety 'C20 H15 N3 O'
_chemical_formula_sum 'C20 H15 N3 O'
_chemical_formula_weight 313.35
_chemical_name_systematic
;
2-(5,6-Dihydrobenzimidazo[1,2-<i>c</i>]quinazolin-6-yl)phenol
;
_space_group_IT_number 14
_symmetry_cell_setting monoclinic
_symmetry_space_group_name_Hall '-P 2ybc'
_symmetry_space_group_name_H-M 'P 1 21/c 1'
_atom_sites_solution_hydrogens geom
_atom_sites_solution_primary direct
_atom_sites_solution_secondary difmap
_audit_creation_method SHELXL-97
_cell_angle_alpha 90.00
_cell_angle_beta 97.5900(10)
_cell_angle_gamma 90.00
_cell_formula_units_Z 8
_cell_length_a 17.1513(10)
_cell_length_b 19.1160(11)
_cell_length_c 9.2630(5)
_cell_measurement_reflns_used 9430
_cell_measurement_temperature 297(2)
_cell_measurement_theta_max 32.74
_cell_measurement_theta_min 2.44
_cell_volume 3010.4(3)
_computing_cell_refinement 'SAINT (Bruker, 2009)'
_computing_data_collection 'APEX2 (Bruker, 2009)'
_computing_data_reduction 'SAINT (Bruker, 2009)'
_computing_molecular_graphics 'SHELXTL (Sheldrick, 2008)'
_computing_publication_material 'SHELXTL (Sheldrick, 2008) and PLATON (Spek, 2009)'
_computing_structure_refinement 'SHELXTL (Sheldrick, 2008)'
_computing_structure_solution 'SHELXTL (Sheldrick, 2008)'
_diffrn_ambient_temperature 297(2)
_diffrn_measured_fraction_theta_full 0.989
_diffrn_measured_fraction_theta_max 0.989
_diffrn_measurement_device_type 'Bruker APEXII DUO CCD area-detector'
_diffrn_measurement_method '\f and \w'
_diffrn_radiation_monochromator graphite
_diffrn_radiation_source 'fine-focus sealed tube'
_diffrn_radiation_type MoK\a
_diffrn_radiation_wavelength 0.71073
_diffrn_reflns_av_R_equivalents 0.0467
_diffrn_reflns_av_sigmaI/netI 0.0502
_diffrn_reflns_limit_h_max 26
_diffrn_reflns_limit_h_min -26
_diffrn_reflns_limit_k_max 29
_diffrn_reflns_limit_k_min -29
_diffrn_reflns_limit_l_max 14
_diffrn_reflns_limit_l_min -12
_diffrn_reflns_number 40861
_diffrn_reflns_theta_full 32.82
_diffrn_reflns_theta_max 32.82
_diffrn_reflns_theta_min 2.44
_diffrn_standards_number 0
_exptl_absorpt_coefficient_mu 0.088
_exptl_absorpt_correction_T_max 0.9781
_exptl_absorpt_correction_T_min 0.9741
_exptl_absorpt_correction_type multi-scan
_exptl_absorpt_process_details '(<i>SADABS</i>; Bruker, 2009)'
_exptl_crystal_colour yellow
_exptl_crystal_density_diffrn 1.383
_exptl_crystal_density_method 'not measured'
_exptl_crystal_description block
_exptl_crystal_F_000 1312
_exptl_crystal_size_max 0.30
_exptl_crystal_size_mid 0.282
_exptl_crystal_size_min 0.253
_refine_diff_density_max 0.443
_refine_diff_density_min -0.421
_refine_ls_extinction_method none
_refine_ls_goodness_of_fit_ref 1.052
_refine_ls_hydrogen_treatment constr
_refine_ls_matrix_type full
_refine_ls_number_parameters 625
_refine_ls_number_reflns 11057
_refine_ls_number_restraints 144
_refine_ls_restrained_S_all 1.051
_refine_ls_R_factor_all 0.0826
_refine_ls_R_factor_gt 0.0584
_refine_ls_shift/su_max 0.001
_refine_ls_shift/su_mean 0.001
_refine_ls_structure_factor_coef Fsqd
_refine_ls_weighting_details 'calc w=1/[\s^2^(Fo^2^)+(0.0604P)^2^+1.3534P] where P=(Fo^2^+2Fc^2^)/3'
_refine_ls_weighting_scheme calc
_refine_ls_wR_factor_gt 0.1452
_refine_ls_wR_factor_ref 0.1579
_reflns_number_gt 8231
_reflns_number_total 11057
_reflns_threshold_expression I>2\s(I)
_cod_data_source_file lh5291.cif
_cod_data_source_block I
_cod_original_sg_symbol_H-M 'P 21/c'
_cod_database_code 2231590
_cod_database_fobs_code 2231590

loop_
_symmetry_equiv_pos_as_xyz
'x, y, z'
'-x, y+1/2, -z+1/2'
'-x, -y, -z'
'x, -y-1/2, z-1/2'

loop_
_atom_site_type_symbol
_atom_site_label
_atom_site_fract_x
_atom_site_fract_y
_atom_site_fract_z
_atom_site_U_iso_or_equiv
_atom_site_adp_type
_atom_site_calc_flag
_atom_site_refinement_flags
_atom_site_occupancy
_atom_site_symmetry_multiplicity
_atom_site_disorder_assembly
_atom_site_disorder_group
O O1A 0.47310(12) 0.61154(16) 0.9445(3) 0.0161(5) Uani d PD 0.7479(13) 1 A 1
H H1OA 0.4159 0.6051 0.9253 0.019 Uiso d PR 0.7479(13) 1 A 1
N N1A 0.82502(7) 0.56968(7) 0.82493(16) 0.0190(3) Uani d PD 0.7479(13) 1 A 1
N N2A 0.71433(7) 0.59508(7) 0.91751(15) 0.0155(2) Uani d PD 0.7479(13) 1 A 1
N N3A 0.60604(7) 0.51973(7) 0.90775(16) 0.0166(3) Uani d PD 0.7479(13) 1 A 1
H H3AB 0.5745 0.5014 0.9620 0.020 Uiso calc PR 0.7479(13) 1 A 1
C C1A 0.83777(10) 0.62752(8) 0.91544(19) 0.0184(3) Uani d PD 0.7479(13) 1 A 1
C C2A 0.90681(10) 0.66651(10) 0.9555(2) 0.0250(4) Uani d PD 0.7479(13) 1 A 1
H H2AA 0.9533 0.6560 0.9185 0.030 Uiso calc PR 0.7479(13) 1 A 1
C C3A 0.90283(12) 0.72153(12) 1.0530(3) 0.0306(5) Uani d PD 0.7479(13) 1 A 1
H H3AA 0.9478 0.7478 1.0820 0.037 Uiso calc PR 0.7479(13) 1 A 1
C C4A 0.83290(15) 0.73839(12) 1.1087(3) 0.0346(5) Uani d PD 0.7479(13) 1 A 1
H H4AA 0.8324 0.7755 1.1735 0.042 Uiso calc PR 0.7479(13) 1 A 1
C C5A 0.76429(11) 0.70022(11) 1.0683(3) 0.0296(4) Uani d PD 0.7479(13) 1 A 1
H H5AA 0.7175 0.7114 1.1036 0.036 Uiso calc PR 0.7479(13) 1 A 1
C C6A 0.76874(9) 0.64467(9) 0.9730(2) 0.0184(3) Uani d PD 0.7479(13) 1 A 1
C C7A 0.75068(11) 0.55190(12) 0.8291(2) 0.0153(3) Uani d PD 0.7479(13) 1 A 1
C C8A 0.70730(9) 0.49398(8) 0.75729(18) 0.0154(3) Uani d PD 0.7479(13) 1 A 1
C C9A 0.63282(9) 0.47982(8) 0.79902(18) 0.0151(3) Uani d PD 0.7479(13) 1 A 1
C C10A 0.59061(10) 0.42188(10) 0.7374(2) 0.0208(3) Uani d PD 0.7479(13) 1 A 1
H H10A 0.5413 0.4117 0.7632 0.025 Uiso calc PR 0.7479(13) 1 A 1
C C11A 0.62240(14) 0.37973(11) 0.6380(2) 0.0261(4) Uani d PD 0.7479(13) 1 A 1
H H11A 0.5940 0.3415 0.5976 0.031 Uiso calc PR 0.7479(13) 1 A 1
C C12A 0.69640(14) 0.39393(11) 0.5979(2) 0.0269(4) Uani d PD 0.7479(13) 1 A 1
H H12A 0.7173 0.3653 0.5315 0.032 Uiso calc PR 0.7479(13) 1 A 1
C C13A 0.73847(10) 0.45117(10) 0.6579(2) 0.0212(3) Uani d PD 0.7479(13) 1 A 1
H H13A 0.7878 0.4610 0.6315 0.025 Uiso calc PR 0.7479(13) 1 A 1
C C14A 0.63058(13) 0.59199(16) 0.9310(3) 0.0124(6) Uani d PD 0.7479(13) 1 A 1
H H14A 0.6237 0.6051 1.0308 0.015 Uiso calc PR 0.7479(13) 1 A 1
C C15A 0.58296(14) 0.64264(17) 0.8268(3) 0.0125(7) Uani d PD 0.7479(13) 1 A 1
C C16A 0.61480(14) 0.68116(17) 0.7214(3) 0.0201(6) Uani d PD 0.7479(13) 1 A 1
H H16A 0.6674 0.6753 0.7092 0.024 Uiso calc PR 0.7479(13) 1 A 1
C C17A 0.5679(3) 0.7286(4) 0.6337(8) 0.0340(15) Uani d PD 0.7479(13) 1 A 1
H H17A 0.5898 0.7551 0.5650 0.041 Uiso calc PR 0.7479(13) 1 A 1
C C18A 0.48936(16) 0.73634(19) 0.6488(4) 0.0233(8) Uani d PD 0.7479(13) 1 A 1
H H18A 0.4583 0.7673 0.5889 0.028 Uiso calc PR 0.7479(13) 1 A 1
C C19A 0.45662(18) 0.6981(2) 0.7532(5) 0.0178(9) Uani d PD 0.7479(13) 1 A 1
H H19A 0.4039 0.7041 0.7643 0.021 Uiso calc PR 0.7479(13) 1 A 1
C C20A 0.50286(14) 0.65047(16) 0.8415(3) 0.0117(6) Uani d PD 0.7479(13) 1 A 1
O O1B 1.03721(19) 0.4897(2) 0.2130(4) 0.0231(6) Uani d PD 0.7479(13) 1 A 1
H H1OB 1.0934 0.4797 0.2233 0.028 Uiso d PR 0.7479(13) 1 A 1
N N1B 0.67513(8) 0.41530(9) 0.15645(18) 0.0253(3) Uani d PD 0.7479(13) 1 A 1
N N2B 0.79070(8) 0.47098(8) 0.16595(18) 0.0237(3) Uani d PD 0.7479(13) 1 A 1
N N3B 0.88892(9) 0.44281(9) 0.02448(18) 0.0261(3) Uani d PD 0.7479(13) 1 A 1
H H3BB 0.9205 0.4619 -0.0286 0.031 Uiso calc PR 0.7479(13) 1 A 1
C C1B 0.67384(10) 0.47560(10) 0.2429(2) 0.0243(3) Uani d PD 0.7479(13) 1 A 1
C C2B 0.61365(12) 0.50263(11) 0.3142(2) 0.0288(4) Uani d PD 0.7479(13) 1 A 1
H H2BA 0.5655 0.4799 0.3109 0.035 Uiso calc PR 0.7479(13) 1 A 1
C C3B 0.62839(19) 0.5640(2) 0.3893(5) 0.0256(7) Uani d PD 0.7479(13) 1 A 1
H H3BA 0.5887 0.5831 0.4362 0.031 Uiso calc PR 0.7479(13) 1 A 1
C C4B 0.70066(18) 0.59922(17) 0.3987(4) 0.0341(6) Uani d PD 0.7479(13) 1 A 1
H H4BA 0.7084 0.6404 0.4522 0.041 Uiso calc PR 0.7479(13) 1 A 1
C C5B 0.76129(11) 0.57226(12) 0.3270(3) 0.0302(4) Uani d PD 0.7479(13) 1 A 1
H H5BA 0.8096 0.5947 0.3310 0.036 Uiso calc PR 0.7479(13) 1 A 1
C C6B 0.74580(12) 0.51085(10) 0.2504(2) 0.0233(3) Uani d PD 0.7479(13) 1 A 1
C C7B 0.74581(9) 0.41479(10) 0.1156(2) 0.0216(3) Uani d PD 0.7479(13) 1 A 1
C C8B 0.77894(10) 0.36412(10) 0.0230(2) 0.0216(3) Uani d PD 0.7479(13) 1 A 1
C C9B 0.85229(10) 0.38073(10) -0.0204(2) 0.0227(3) Uani d PD 0.7479(13) 1 A 1
C C10B 0.88395(10) 0.33569(11) -0.1166(2) 0.0266(4) Uani d PD 0.7479(13) 1 A 1
H H10B 0.9325 0.3457 -0.1461 0.032 Uiso calc PR 0.7479(13) 1 A 1
C C11B 0.84375(12) 0.27688(12) -0.1674(3) 0.0265(4) Uani d PD 0.7479(13) 1 A 1
H H11B 0.8657 0.2480 -0.2321 0.032 Uiso calc PR 0.7479(13) 1 A 1
C C12B 0.7707(2) 0.25862(17) -0.1257(4) 0.0244(6) Uani d PD 0.7479(13) 1 A 1
H H12B 0.7446 0.2182 -0.1606 0.029 Uiso calc PR 0.7479(13) 1 A 1
C C13B 0.73862(11) 0.30330(12) -0.0298(3) 0.0262(4) Uani d PD 0.7479(13) 1 A 1
H H13B 0.6901 0.2927 -0.0005 0.031 Uiso calc PR 0.7479(13) 1 A 1
C C14B 0.87512(14) 0.4770(2) 0.1610(5) 0.0165(8) Uani d PD 0.7479(13) 1 A 1
H H14B 0.8893 0.5265 0.1570 0.020 Uiso calc PR 0.7479(13) 1 A 1
C C15B 0.92214(18) 0.4436(2) 0.2945(4) 0.0144(10) Uani d PD 0.7479(13) 1 A 1
C C16B 0.88769(15) 0.40564(16) 0.3972(3) 0.0179(5) Uani d PD 0.7479(13) 1 A 1
H H16B 0.8333 0.4009 0.3868 0.022 Uiso calc PR 0.7479(13) 1 A 1
C C17B 0.93327(19) 0.3747(2) 0.5154(4) 0.0224(8) Uani d PD 0.7479(13) 1 A 1
H H17B 0.9094 0.3492 0.5830 0.027 Uiso calc PR 0.7479(13) 1 A 1
C C18B 1.0145(2) 0.3818(2) 0.5324(5) 0.0211(7) Uani d PD 0.7479(13) 1 A 1
H H18B 1.0448 0.3617 0.6124 0.025 Uiso calc PR 0.7479(13) 1 A 1
C C19B 1.0507(3) 0.4187(4) 0.4312(6) 0.0222(9) Uani d PD 0.7479(13) 1 A 1
H H19B 1.1052 0.4234 0.4422 0.027 Uiso calc PR 0.7479(13) 1 A 1
C C20B 1.0042(3) 0.4486(3) 0.3125(6) 0.0208(9) Uani d PD 0.7479(13) 1 A 1
O O1X 0.4731(8) 0.6132(8) 0.9421(16) 0.055(4) Uiso d PD 0.2521(13) 1 A 2
H H1OX 0.4254 0.6071 0.9301 0.066 Uiso d PR 0.2521(13) 1 A 2
N N1X 0.7962(3) 0.5228(3) 0.7655(6) 0.0338(11) Uiso d PD 0.2521(13) 1 A 2
N N2X 0.6853(3) 0.5492(3) 0.8586(6) 0.0356(12) Uiso d PD 0.2521(13) 1 A 2
N N3X 0.6784(3) 0.6299(3) 1.0464(7) 0.0429(14) Uiso d PD 0.2521(13) 1 A 2
H H3XB 0.6602 0.6361 1.1276 0.051 Uiso calc PR 0.2521(13) 1 A 2
C C1X 0.7358(3) 0.4754(3) 0.7172(7) 0.0264(11) Uiso d PD 0.2521(13) 1 A 2
C C2X 0.7366(4) 0.4182(4) 0.6289(8) 0.0351(14) Uiso d PD 0.2521(13) 1 A 2
H H2XA 0.7824 0.4057 0.5914 0.042 Uiso calc PR 0.2521(13) 1 A 2
C C3X 0.6704(5) 0.3800(4) 0.5966(10) 0.0367(19) Uiso d PD 0.2521(13) 1 A 2
H H3XA 0.6703 0.3425 0.5327 0.044 Uiso calc PR 0.2521(13) 1 A 2
C C4X 0.6027(5) 0.3954(4) 0.6564(10) 0.0344(19) Uiso d PD 0.2521(13) 1 A 2
H H4XA 0.5587 0.3669 0.6360 0.041 Uiso calc PR 0.2521(13) 1 A 2
C C5X 0.5998(4) 0.4525(4) 0.7459(8) 0.0331(14) Uiso d PD 0.2521(13) 1 A 2
H H5XA 0.5545 0.4640 0.7856 0.040 Uiso calc PR 0.2521(13) 1 A 2
C C6X 0.6674(4) 0.4919(3) 0.7740(7) 0.0255(10) Uiso d PD 0.2521(13) 1 A 2
C C7X 0.7623(5) 0.5673(4) 0.8464(11) 0.034(3) Uiso d PD 0.2521(13) 1 A 2
C C8X 0.7975(4) 0.6267(3) 0.9330(7) 0.0300(12) Uiso d PD 0.2521(13) 1 A 2
C C9X 0.7530(4) 0.6565(4) 1.0300(8) 0.0351(14) Uiso d PD 0.2521(13) 1 A 2
C C10X 0.7850(5) 0.7112(4) 1.1162(10) 0.0420(19) Uiso d PD 0.2521(13) 1 A 2
H H10C 0.7557 0.7328 1.1810 0.050 Uiso calc PR 0.2521(13) 1 A 2
C C11X 0.8593(6) 0.7332(5) 1.1061(11) 0.045(3) Uiso d PD 0.2521(13) 1 A 2
H H11C 0.8804 0.7688 1.1675 0.054 Uiso calc PR 0.2521(13) 1 A 2
C C12X 0.9049(5) 0.7050(5) 1.0090(9) 0.035(2) Uiso d PD 0.2521(13) 1 A 2
H H12C 0.9548 0.7223 1.0008 0.042 Uiso calc PR 0.2521(13) 1 A 2
C C13X 0.8731(5) 0.6502(4) 0.9245(8) 0.0334(13) Uiso d PD 0.2521(13) 1 A 2
H H13C 0.9029 0.6285 0.8606 0.040 Uiso calc PR 0.2521(13) 1 A 2
C C14X 0.6312(8) 0.5922(9) 0.9299(16) 0.049(5) Uiso d PD 0.2521(13) 1 A 2
H H14C 0.5958 0.5608 0.9740 0.058 Uiso calc PR 0.2521(13) 1 A 2
C C15X 0.5812(8) 0.6416(9) 0.8288(18) 0.044(5) Uiso d PD 0.2521(13) 1 A 2
C C16X 0.6105(10) 0.6770(9) 0.7192(19) 0.065(6) Uiso d PD 0.2521(13) 1 A 2
H H16C 0.6634 0.6704 0.7103 0.079 Uiso calc PR 0.2521(13) 1 A 2
C C17X 0.5687(11) 0.7214(11) 0.621(2) 0.028(3) Uiso d PD 0.2521(13) 1 A 2
H H17C 0.5901 0.7410 0.5436 0.033 Uiso calc PR 0.2521(13) 1 A 2
C C18X 0.4932(10) 0.7351(11) 0.647(2) 0.063(6) Uiso d PD 0.2521(13) 1 A 2
H H18C 0.4646 0.7695 0.5919 0.076 Uiso calc PR 0.2521(13) 1 A 2
C C19X 0.4586(10) 0.6994(11) 0.750(2) 0.046(6) Uiso d PD 0.2521(13) 1 A 2
H H19C 0.4061 0.7072 0.7602 0.055 Uiso calc PR 0.2521(13) 1 A 2
C C20X 0.5018(8) 0.6524(10) 0.838(2) 0.048(5) Uiso d PD 0.2521(13) 1 A 2
O O1Y 1.0330(7) 0.4857(7) 0.1895(12) 0.024(2) Uiso d PD 0.2521(13) 1 A 2
H H1OY 1.0840 0.4785 0.2002 0.028 Uiso d PR 0.2521(13) 1 A 2
N N1Y 0.6910(2) 0.38802(19) 0.0948(4) 0.0128(7) Uiso d PD 0.2521(13) 1 A 2
N N2Y 0.8087(2) 0.43856(19) 0.1044(4) 0.0132(7) Uiso d PD 0.2521(13) 1 A 2
N N3Y 0.8417(2) 0.5488(2) 0.2063(4) 0.0174(7) Uiso d PD 0.2521(13) 1 A 2
H H3YB 0.8655 0.5872 0.1907 0.021 Uiso calc PR 0.2521(13) 1 A 2
C C1Y 0.7373(2) 0.3489(2) 0.0136(5) 0.0116(7) Uiso d PD 0.2521(13) 1 A 2
C C2Y 0.7211(4) 0.2875(3) -0.0681(7) 0.0241(14) Uiso d PD 0.2521(13) 1 A 2
H H2YA 0.6729 0.2645 -0.0750 0.029 Uiso calc PR 0.2521(13) 1 A 2
C C3Y 0.7835(6) 0.2639(6) -0.1384(14) 0.025(3) Uiso d PD 0.2521(13) 1 A 2
H H3YA 0.7748 0.2245 -0.1974 0.030 Uiso calc PR 0.2521(13) 1 A 2
C C4Y 0.8562(4) 0.2940(3) -0.1270(7) 0.0218(13) Uiso d PD 0.2521(13) 1 A 2
H H4YA 0.8954 0.2732 -0.1727 0.026 Uiso calc PR 0.2521(13) 1 A 2
C C5Y 0.8719(3) 0.3535(3) -0.0503(6) 0.0152(8) Uiso d PD 0.2521(13) 1 A 2
H H5YA 0.9206 0.3754 -0.0448 0.018 Uiso calc PR 0.2521(13) 1 A 2
C C6Y 0.8125(3) 0.3803(2) 0.0192(5) 0.0105(7) Uiso d PD 0.2521(13) 1 A 2
C C7Y 0.7352(3) 0.4417(2) 0.1501(5) 0.0138(8) Uiso d PD 0.2521(13) 1 A 2
C C8Y 0.7164(3) 0.4979(2) 0.2431(5) 0.0131(9) Uiso d PD 0.2521(13) 1 A 2
C C9Y 0.7740(3) 0.5507(3) 0.2677(6) 0.0195(9) Uiso d PD 0.2521(13) 1 A 2
C C10Y 0.7561(3) 0.6108(3) 0.3521(6) 0.0258(10) Uiso d PD 0.2521(13) 1 A 2
H H10D 0.7921 0.6472 0.3698 0.031 Uiso calc PR 0.2521(13) 1 A 2
C C11Y 0.6862(6) 0.6133(5) 0.4052(14) 0.036(3) Uiso d PD 0.2521(13) 1 A 2
H H11D 0.6745 0.6529 0.4565 0.043 Uiso calc PR 0.2521(13) 1 A 2
C C12Y 0.6304(11) 0.5587(9) 0.386(3) 0.056(4) Uiso d PD 0.2521(13) 1 A 2
H H12D 0.5845 0.5603 0.4297 0.067 Uiso calc PR 0.2521(13) 1 A 2
C C13Y 0.6468(3) 0.5023(3) 0.3001(6) 0.0192(9) Uiso d PD 0.2521(13) 1 A 2
H H13D 0.6097 0.4668 0.2808 0.023 Uiso calc PR 0.2521(13) 1 A 2
C C14Y 0.8749(8) 0.4810(7) 0.166(2) 0.041(5) Uiso d PD 0.2521(13) 1 A 2
H H14D 0.9078 0.4900 0.0892 0.050 Uiso calc PR 0.2521(13) 1 A 2
C C15Y 0.9251(8) 0.4442(10) 0.2900(19) 0.036(6) Uiso d PD 0.2521(13) 1 A 2
C C16Y 0.8933(9) 0.4054(9) 0.3928(19) 0.056(4) Uiso d PD 0.2521(13) 1 A 2
H H16D 0.8392 0.3985 0.3813 0.067 Uiso calc PR 0.2521(13) 1 A 2
C C17Y 0.9389(10) 0.3760(11) 0.514(2) 0.057(6) Uiso d PD 0.2521(13) 1 A 2
H H17D 0.9171 0.3522 0.5862 0.069 Uiso calc PR 0.2521(13) 1 A 2
C C18Y 1.0187(10) 0.3851(11) 0.517(2) 0.046(5) Uiso d PD 0.2521(13) 1 A 2
H H18D 1.0524 0.3627 0.5895 0.055 Uiso calc PR 0.2521(13) 1 A 2
C C19Y 1.0504(10) 0.4253(12) 0.419(2) 0.026(4) Uiso d PD 0.2521(13) 1 A 2
H H19D 1.1047 0.4316 0.4304 0.031 Uiso calc PR 0.2521(13) 1 A 2
C C20Y 1.0060(7) 0.4567(8) 0.3046(14) 0.0095(19) Uiso d PD 0.2521(13) 1 A 2

loop_
_atom_site_aniso_label
_atom_site_aniso_U_11
_atom_site_aniso_U_22
_atom_site_aniso_U_33
_atom_site_aniso_U_12
_atom_site_aniso_U_13
_atom_site_aniso_U_23
O1A 0.0074(5) 0.0250(8) 0.0163(7) 0.0011(4) 0.0035(3) 0.0049(5)
N1A 0.0115(5) 0.0228(6) 0.0231(7) 0.0008(4) 0.0033(4) 0.0029(6)
N2A 0.0098(5) 0.0170(5) 0.0197(6) 0.0012(4) 0.0019(4) -0.0012(5)
N3A 0.0134(5) 0.0164(5) 0.0212(7) -0.0001(4) 0.0070(4) 0.0019(5)
C1A 0.0105(6) 0.0198(7) 0.0243(8) -0.0009(5) 0.0008(5) 0.0052(6)
C2A 0.0134(7) 0.0249(8) 0.0350(10) -0.0046(6) -0.0030(6) 0.0057(8)
C3A 0.0214(9) 0.0263(10) 0.0410(13) -0.0029(7) -0.0069(8) -0.0022(10)
C4A 0.0244(10) 0.0264(10) 0.0504(15) 0.0004(8) -0.0053(9) -0.0125(9)
C5A 0.0179(7) 0.0259(9) 0.0428(12) 0.0018(6) -0.0037(8) -0.0117(9)
C6A 0.0130(6) 0.0198(7) 0.0220(8) 0.0015(5) 0.0005(6) -0.0020(6)
C7A 0.0113(6) 0.0175(8) 0.0176(8) 0.0030(7) 0.0040(6) 0.0033(7)
C8A 0.0118(6) 0.0172(6) 0.0179(7) 0.0027(5) 0.0047(5) 0.0005(6)
C9A 0.0128(6) 0.0154(6) 0.0175(7) 0.0001(5) 0.0032(5) 0.0032(6)
C10A 0.0199(7) 0.0184(8) 0.0239(9) -0.0046(6) 0.0021(6) 0.0003(7)
C11A 0.0342(10) 0.0186(8) 0.0261(10) -0.0038(8) 0.0063(8) -0.0036(7)
C12A 0.0318(10) 0.0218(8) 0.0287(10) 0.0001(8) 0.0100(8) -0.0042(7)
C13A 0.0229(7) 0.0196(8) 0.0223(8) 0.0020(6) 0.0075(6) -0.0037(7)
C14A 0.0073(7) 0.0168(9) 0.0134(9) 0.0026(4) 0.0027(4) 0.0008(5)
C15A 0.0076(7) 0.0157(9) 0.0141(10) 0.0018(4) 0.0012(4) 0.0005(5)
C16A 0.0084(6) 0.0285(10) 0.0235(10) 0.0003(5) 0.0031(5) 0.0113(7)
C17A 0.0188(11) 0.040(3) 0.043(3) -0.0027(11) 0.0015(10) 0.024(2)
C18A 0.0134(7) 0.0226(10) 0.0319(13) 0.0004(5) -0.0042(6) 0.0144(8)
C19A 0.0090(8) 0.0189(11) 0.0244(13) 0.0020(5) -0.0017(5) 0.0021(6)
C20A 0.0090(7) 0.0133(8) 0.0127(9) 0.0005(4) 0.0006(4) -0.0006(5)
O1B 0.0110(7) 0.0381(13) 0.0213(12) 0.0031(6) 0.0060(8) 0.0082(11)
N1B 0.0152(6) 0.0329(8) 0.0274(8) -0.0009(5) 0.0016(5) 0.0018(7)
N2B 0.0157(6) 0.0257(7) 0.0298(8) 0.0000(5) 0.0032(5) 0.0058(6)
N3B 0.0201(6) 0.0335(8) 0.0257(8) -0.0034(5) 0.0070(5) 0.0063(7)
C1B 0.0165(7) 0.0318(9) 0.0246(9) 0.0031(6) 0.0022(6) 0.0032(7)
C2B 0.0180(8) 0.0399(11) 0.0288(10) 0.0018(7) 0.0036(7) -0.0006(8)
C3B 0.0170(8) 0.0360(12) 0.0236(10) 0.0059(7) 0.0023(6) -0.0044(8)
C4B 0.0307(12) 0.0370(14) 0.0336(13) -0.0007(11) 0.0004(10) -0.0056(11)
C5B 0.0219(8) 0.0321(10) 0.0360(11) -0.0007(7) 0.0013(7) 0.0034(9)
C6B 0.0176(8) 0.0260(8) 0.0261(9) 0.0010(7) 0.0025(6) 0.0043(7)
C7B 0.0149(6) 0.0263(8) 0.0230(8) -0.0002(6) 0.0002(6) 0.0066(7)
C8B 0.0169(8) 0.0257(8) 0.0224(8) 0.0021(6) 0.0027(6) 0.0057(7)
C9B 0.0175(7) 0.0288(9) 0.0216(8) 0.0021(6) 0.0024(6) 0.0056(7)
C10B 0.0192(7) 0.0368(10) 0.0238(9) 0.0016(7) 0.0025(6) 0.0036(8)
C11B 0.0220(8) 0.0311(10) 0.0263(10) 0.0047(7) 0.0029(7) 0.0019(9)
C12B 0.0187(11) 0.0263(11) 0.0281(13) -0.0032(9) 0.0028(10) 0.0016(9)
C13B 0.0187(8) 0.0318(10) 0.0284(10) 0.0026(7) 0.0047(7) 0.0048(9)
C14B 0.0076(8) 0.0203(10) 0.0216(12) -0.0010(5) 0.0027(5) 0.0065(7)
C15B 0.0099(9) 0.0158(12) 0.0177(13) -0.0001(5) 0.0023(5) 0.0022(6)
C16B 0.0110(7) 0.0216(9) 0.0212(9) -0.0043(5) 0.0019(5) 0.0069(6)
C17B 0.0165(8) 0.0280(12) 0.0227(12) -0.0035(6) 0.0017(6) 0.0109(7)
C18B 0.0177(10) 0.0263(13) 0.0188(11) 0.0033(6) 0.0007(7) 0.0082(9)
C19B 0.0140(10) 0.0296(19) 0.0228(16) 0.0054(8) 0.0019(7) 0.0060(11)
C20B 0.0186(11) 0.0198(18) 0.0254(14) 0.0007(9) 0.0084(7) 0.0045(10)

loop_
_atom_type_symbol
_atom_type_description
_atom_type_scat_dispersion_real
_atom_type_scat_dispersion_imag
_atom_type_scat_source
C C 0.0033 0.0016 'International Tables Vol C Tables 4.2.6.8 and 6.1.1.4'
H H 0.0000 0.0000 'International Tables Vol C Tables 4.2.6.8 and 6.1.1.4'
N N 0.0061 0.0033 'International Tables Vol C Tables 4.2.6.8 and 6.1.1.4'
O O 0.0106 0.0060 'International Tables Vol C Tables 4.2.6.8 and 6.1.1.4'

loop_
_geom_angle_atom_site_label_1
_geom_angle_atom_site_label_2
_geom_angle_atom_site_label_3
_geom_angle
C20A O1A H1OA 113.6
C20A O1A H1OX 113.8
C7A N1A C1A 105.22(16)
C7A N2A C6A 107.32(15)
C7A N2A C14A 123.90(18)
C6A N2A C14A 128.34(16)
C9A N3A C14A 120.86(15)
C9A N3A H3AB 119.6
C14A N3A H3AB 119.6
N1A C1A C6A 110.06(15)
N1A C1A C2A 129.92(16)
C6A C1A C2A 120.00(16)
C3A C2A C1A 117.34(17)
C3A C2A H2AA 121.3
C1A C2A H2AA 121.3
C2A C3A C4A 121.92(18)
C2A C3A H3AA 119.0
C4A C3A H3AA 119.0
C5A C4A C3A 120.9(2)
C5A C4A H4AA 119.6
C3A C4A H4AA 119.6
C6A C5A C4A 117.10(19)
C6A C5A H5AA 121.5
C4A C5A H5AA 121.5
N2A C6A C5A 132.06(17)
N2A C6A C1A 105.16(15)
C5A C6A C1A 122.76(16)
N1A C7A N2A 112.2(2)
N1A C7A C8A 128.45(17)
N2A C7A C8A 119.30(16)
C13A C8A C9A 120.70(15)
C13A C8A C7A 122.39(15)
C9A C8A C7A 116.81(15)
N3A C9A C10A 121.76(15)
N3A C9A C8A 119.48(14)
C10A C9A C8A 118.55(15)
C11A C10A C9A 120.09(16)
C11A C10A H10A 120.0
C9A C10A H10A 120.0
C10A C11A C12A 120.97(18)
C10A C11A H11A 119.5
C12A C11A H11A 119.5
C13A C12A C11A 119.37(18)
C13A C12A H12A 120.3
C11A C12A H12A 120.3
C12A C13A C8A 120.32(16)
C12A C13A H13A 119.8
C8A C13A H13A 119.8
N3A C14A N2A 107.16(16)
N3A C14A C15A 112.9(2)
N2A C14A C15A 111.8(2)
N3A C14A H14A 108.3
N2A C14A H14A 108.3
C15A C14A H14A 108.3
C16A C15A C20A 119.4(2)
C16A C15A C14A 123.6(2)
C20A C15A C14A 117.0(2)
C15A C16A C17A 120.1(3)
C15A C16A H16A 119.9
C17A C16A H16A 119.9
C18A C17A C16A 120.3(4)
C18A C17A H17A 119.9
C16A C17A H17A 119.9
C17A C18A C19A 120.3(3)
C17A C18A H18A 119.9
C19A C18A H18A 119.9
C18A C19A C20A 120.0(3)
C18A C19A H19A 120.0
C20A C19A H19A 120.0
O1A C20A C19A 122.0(2)
O1A C20A C15A 118.1(2)
C19A C20A C15A 119.9(2)
C20B O1B H1OB 108.0
C20B O1B H1OY 115.2
C7B N1B C1B 104.73(15)
C7B N2B C6B 107.03(15)
C7B N2B C14B 124.6(2)
C6B N2B C14B 126.8(2)
C9B N3B C14B 121.47(17)
C9B N3B H3BB 119.3
C14B N3B H3BB 119.3
C2B C1B C6B 120.02(18)
C2B C1B N1B 129.91(17)
C6B C1B N1B 110.07(15)
C3B C2B C1B 117.3(2)
C3B C2B H2BA 121.3
C1B C2B H2BA 121.3
C2B C3B C4B 123.0(3)
C2B C3B H3BA 118.5
C4B C3B H3BA 118.5
C3B C4B C5B 119.9(3)
C3B C4B H4BA 120.1
C5B C4B H4BA 120.1
C6B C5B C4B 116.8(2)
C6B C5B H5BA 121.6
C4B C5B H5BA 121.6
C5B C6B N2B 132.11(19)
C5B C6B C1B 122.96(18)
N2B C6B C1B 104.92(17)
N1B C7B N2B 113.23(18)
N1B C7B C8B 128.25(17)
N2B C7B C8B 118.49(15)
C9B C8B C13B 120.29(17)
C9B C8B C7B 116.80(17)
C13B C8B C7B 122.79(16)
N3B C9B C10B 121.40(16)
N3B C9B C8B 119.77(18)
C10B C9B C8B 118.70(17)
C11B C10B C9B 120.27(17)
C11B C10B H10B 119.9
C9B C10B H10B 119.9
C10B C11B C12B 122.4(2)
C10B C11B H11B 118.8
C12B C11B H11B 118.8
C13B C12B C11B 117.7(3)
C13B C12B H12B 121.2
C11B C12B H12B 121.2
C12B C13B C8B 120.6(2)
C12B C13B H13B 119.7
C8B C13B H13B 119.7
N2B C14B N3B 105.4(2)
N2B C14B C15B 111.3(3)
N3B C14B C15B 112.6(3)
N2B C14B H14B 109.2
N3B C14B H14B 109.2
C15B C14B H14B 109.2
C16B C15B C20B 117.8(3)
C16B C15B C14B 123.2(3)
C20B C15B C14B 119.0(3)
C15B C16B C17B 121.1(2)
C15B C16B H16B 119.5
C17B C16B H16B 119.5
C18B C17B C16B 119.9(3)
C18B C17B H17B 120.0
C16B C17B H17B 120.0
C19B C18B C17B 120.4(3)
C19B C18B H18B 119.8
C17B C18B H18B 119.8
C18B C19B C20B 118.8(4)
C18B C19B H19B 120.6
C20B C19B H19B 120.6
O1B C20B C19B 121.0(4)
O1B C20B C15B 116.9(4)
C19B C20B C15B 121.9(4)
C20X O1X H1OA 114.8
C20X O1X H1OX 115.4
C7X N1X C1X 103.6(6)
C6X N2X C7X 107.4(6)
C6X N2X C14X 127.3(8)
C7X N2X C14X 124.5(8)
C9X N3X C14X 121.7(8)
C9X N3X H3XB 119.1
C14X N3X H3XB 119.1
C2X C1X C6X 119.1(6)
C2X C1X N1X 129.9(6)
C6X C1X N1X 111.0(6)
C3X C2X C1X 119.3(7)
C3X C2X H2XA 120.3
C1X C2X H2XA 120.3
C2X C3X C4X 121.5(8)
C2X C3X H3XA 119.2
C4X C3X H3XA 119.2
C5X C4X C3X 120.6(7)
C5X C4X H4XA 119.7
C3X C4X H4XA 119.7
C4X C5X C6X 116.8(6)
C4X C5X H5XA 121.6
C6X C5X H5XA 121.6
N2X C6X C5X 132.0(7)
N2X C6X C1X 105.4(6)
C5X C6X C1X 122.5(6)
N1X C7X N2X 112.5(6)
N1X C7X C8X 128.8(7)
N2X C7X C8X 118.3(7)
C9X C8X C13X 120.6(6)
C9X C8X C7X 116.8(7)
C13X C8X C7X 122.5(7)
C8X C9X C10X 118.5(6)
C8X C9X N3X 120.9(7)
C10X C9X N3X 120.6(7)
C11X C10X C9X 119.9(8)
C11X C10X H10C 120.0
C9X C10X H10C 120.0
C10X C11X C12X 122.9(9)
C10X C11X H11C 118.5
C12X C11X H11C 118.5
C11X C12X C13X 116.9(8)
C11X C12X H12C 121.5
C13X C12X H12C 121.5
C12X C13X C8X 121.1(7)
C12X C13X H13C 119.4
C8X C13X H13C 119.4
N3X C14X N2X 106.8(9)
N3X C14X C15X 111.3(13)
N2X C14X C15X 114.4(11)
N3X C14X H14C 108.0
N2X C14X H14C 108.0
C15X C14X H14C 108.0
C16X C15X C20X 115.6(12)
C16X C15X C14X 122.2(13)
C20X C15X C14X 122.2(12)
C15X C16X C17X 125.7(15)
C15X C16X H16C 117.2
C17X C16X H16C 117.2
C18X C17X C16X 115.4(15)
C18X C17X H17C 122.3
C16X C17X H17C 122.3
C17X C18X C19X 122.0(15)
C17X C18X H18C 119.0
C19X C18X H18C 119.0
C20X C19X C18X 119.6(15)
C20X C19X H19C 120.2
C18X C19X H19C 120.2
O1X C20X C19X 124.6(14)
O1X C20X C15X 114.2(13)
C19X C20X C15X 121.2(13)
C20Y O1Y H1OB 98.5
C20Y O1Y H1OY 106.8
C7Y N1Y C1Y 106.7(4)
C6Y N2Y C7Y 109.0(4)
C6Y N2Y C14Y 125.9(8)
C7Y N2Y C14Y 123.6(8)
C9Y N3Y C14Y 120.4(7)
C9Y N3Y H3YB 119.8
C14Y N3Y H3YB 119.8
N1Y C1Y C2Y 131.2(4)
N1Y C1Y C6Y 109.6(4)
C2Y C1Y C6Y 119.2(4)
C3Y C2Y C1Y 114.3(6)
C3Y C2Y H2YA 122.8
C1Y C2Y H2YA 122.8
C4Y C3Y C2Y 125.1(9)
C4Y C3Y H3YA 117.4
C2Y C3Y H3YA 117.4
C5Y C4Y C3Y 120.9(7)
C5Y C4Y H4YA 119.6
C3Y C4Y H4YA 119.6
C4Y C5Y C6Y 116.9(5)
C4Y C5Y H5YA 121.6
C6Y C5Y H5YA 121.6
N2Y C6Y C5Y 131.8(4)
N2Y C6Y C1Y 104.7(4)
C5Y C6Y C1Y 123.5(4)
N1Y C7Y N2Y 110.0(4)
N1Y C7Y C8Y 130.0(4)
N2Y C7Y C8Y 120.0(4)
C13Y C8Y C9Y 121.5(4)
C13Y C8Y C7Y 123.4(5)
C9Y C8Y C7Y 115.1(5)
N3Y C9Y C8Y 122.1(5)
N3Y C9Y C10Y 120.2(4)
C8Y C9Y C10Y 117.5(5)
C11Y C10Y C9Y 119.1(6)
C11Y C10Y H10D 120.4
C9Y C10Y H10D 120.4
C10Y C11Y C12Y 123.1(10)
C10Y C11Y H11D 118.4
C12Y C11Y H11D 118.4
C13Y C12Y C11Y 117.3(13)
C13Y C12Y H12D 121.4
C11Y C12Y H12D 121.4
C8Y C13Y C12Y 121.3(8)
C8Y C13Y H13D 119.3
C12Y C13Y H13D 119.3
N2Y C14Y N3Y 106.3(9)
N2Y C14Y C15Y 112.1(11)
N3Y C14Y C15Y 114.5(15)
N2Y C14Y H14D 107.9
N3Y C14Y H14D 107.9
C15Y C14Y H14D 107.9
C16Y C15Y C20Y 120.4(12)
C16Y C15Y C14Y 122.5(13)
C20Y C15Y C14Y 116.9(11)
C15Y C16Y C17Y 122.7(14)
C15Y C16Y H16D 118.7
C17Y C16Y H16D 118.7
C18Y C17Y C16Y 114.7(14)
C18Y C17Y H17D 122.7
C16Y C17Y H17D 122.7
C19Y C18Y C17Y 122.8(15)
C19Y C18Y H18D 118.6
C17Y C18Y H18D 118.6
C18Y C19Y C20Y 122.6(15)
C18Y C19Y H19D 118.7
C20Y C19Y H19D 118.7
O1Y C20Y C19Y 126.0(12)
O1Y C20Y C15Y 115.9(11)
C19Y C20Y C15Y 116.5(12)

loop_
_geom_bond_atom_site_label_1
_geom_bond_atom_site_label_2
_geom_bond_distance
O1A C20A 1.361(3)
O1A H1OA 0.9812
N1A C7A 1.325(2)
N1A C1A 1.387(2)
N2A C7A 1.370(2)
N2A C6A 1.381(2)
N2A C14A 1.460(3)
N3A C9A 1.389(2)
N3A C14A 1.452(3)
N3A H3AB 0.8600
C1A C6A 1.400(2)
C1A C2A 1.407(2)
C2A C3A 1.394(3)
C2A H2AA 0.9300
C3A C4A 1.404(4)
C3A H3AA 0.9300
C4A C5A 1.393(3)
C4A H4AA 0.9300
C5A C6A 1.390(3)
C5A H5AA 0.9300
C7A C8A 1.446(3)
C8A C13A 1.390(2)
C8A C9A 1.409(2)
C9A C10A 1.403(2)
C10A C11A 1.388(3)
C10A H10A 0.9300
C11A C12A 1.395(3)
C11A H11A 0.9300
C12A C13A 1.386(3)
C12A H12A 0.9300
C13A H13A 0.9300
C14A C15A 1.526(3)
C14A H14A 0.9800
C15A C16A 1.391(3)
C15A C20A 1.406(3)
C16A C17A 1.399(5)
C16A H16A 0.9300
C17A C18A 1.381(5)
C17A H17A 0.9300
C18A C19A 1.389(3)
C18A H18A 0.9300
C19A C20A 1.398(3)
C19A H19A 0.9300
O1B C20B 1.387(4)
O1B H1OB 0.9754
N1B C7B 1.317(2)
N1B C1B 1.405(3)
N2B C7B 1.367(2)
N2B C6B 1.395(2)
N2B C14B 1.459(3)
N3B C9B 1.381(2)
N3B C14B 1.470(5)
N3B H3BB 0.8600
C1B C2B 1.396(3)
C1B C6B 1.400(3)
C2B C3B 1.369(4)
C2B H2BA 0.9300
C3B C4B 1.403(4)
C3B H3BA 0.9300
C4B C5B 1.404(4)
C4B H4BA 0.9300
C5B C6B 1.379(3)
C5B H5BA 0.9300
C7B C8B 1.458(3)
C8B C9B 1.407(2)
C8B C13B 1.407(3)
C9B C10B 1.399(3)
C10B C11B 1.370(3)
C10B H10B 0.9300
C11B C12B 1.403(4)
C11B H11B 0.9300
C12B C13B 1.397(4)
C12B H12B 0.9300
C13B H13B 0.9300
C14B C15B 1.524(3)
C14B H14B 0.9800
C15B C16B 1.389(3)
C15B C20B 1.398(4)
C16B C17B 1.390(3)
C16B H16B 0.9300
C17B C18B 1.389(4)
C17B H17B 0.9300
C18B C19B 1.384(5)
C18B H18B 0.9300
C19B C20B 1.394(5)
C19B H19B 0.9300
O1X C20X 1.362(13)
O1X H1OX 0.8201
N1X C7X 1.318(9)
N1X C1X 1.405(7)
N2X C6X 1.358(7)
N2X C7X 1.385(9)
N2X C14X 1.461(12)
N3X C9X 1.404(8)
N3X C14X 1.453(15)
N3X H3XB 0.8600
C1X C2X 1.367(9)
C1X C6X 1.383(9)
C2X C3X 1.350(9)
C2X H2XA 0.9300
C3X C4X 1.383(10)
C3X H3XA 0.9300
C4X C5X 1.375(10)
C4X H4XA 0.9300
C5X C6X 1.378(9)
C5X H5XA 0.9300
C7X C8X 1.473(9)
C8X C9X 1.376(9)
C8X C13X 1.384(9)
C9X C10X 1.385(10)
C10X C11X 1.356(11)
C10X H10C 0.9300
C11X C12X 1.377(11)
C11X H11C 0.9300
C12X C13X 1.378(10)
C12X H12C 0.9300
C13X H13C 0.9300
C14X C15X 1.514(14)
C14X H14C 0.9800
C15X C16X 1.370(14)
C15X C20X 1.392(13)
C16X C17X 1.372(14)
C16X H16C 0.9300
C17X C18X 1.371(15)
C17X H17C 0.9300
C18X C19X 1.375(14)
C18X H18C 0.9300
C19X C20X 1.364(14)
C19X H19C 0.9300
O1Y C20Y 1.337(12)
O1Y H1OY 0.8786
N1Y C7Y 1.337(6)
N1Y C1Y 1.382(5)
N2Y C6Y 1.371(5)
N2Y C7Y 1.384(6)
N2Y C14Y 1.451(12)
N3Y C9Y 1.359(6)
N3Y C14Y 1.483(16)
N3Y H3YB 0.8600
C1Y C2Y 1.404(7)
C1Y C6Y 1.417(7)
C2Y C3Y 1.399(11)
C2Y H2YA 0.9300
C3Y C4Y 1.364(10)
C3Y H3YA 0.9300
C4Y C5Y 1.350(8)
C4Y H4YA 0.9300
C5Y C6Y 1.374(7)
C5Y H5YA 0.9300
C7Y C8Y 1.439(6)
C8Y C13Y 1.371(7)
C8Y C9Y 1.409(7)
C9Y C10Y 1.445(8)
C10Y C11Y 1.356(10)
C10Y H10D 0.9300
C11Y C12Y 1.412(16)
C11Y H11D 0.9300
C12Y C13Y 1.393(15)
C12Y H12D 0.9300
C13Y H13D 0.9300
C14Y C15Y 1.515(14)
C14Y H14D 0.9800
C15Y C16Y 1.376(14)
C15Y C20Y 1.396(13)
C16Y C17Y 1.397(14)
C16Y H16D 0.9300
C17Y C18Y 1.376(14)
C17Y H17D 0.9300
C18Y C19Y 1.356(14)
C18Y H18D 0.9300
C19Y C20Y 1.360(13)
C19Y H19D 0.9300

loop_
_geom_hbond_atom_site_label_D
_geom_hbond_atom_site_label_H
_geom_hbond_atom_site_label_A
_geom_hbond_site_symmetry_A
_geom_hbond_distance_DH
_geom_hbond_distance_HA
_geom_hbond_distance_DA
_geom_hbond_angle_DHA
_geom_hbond_publ_flag
O1A H1OA N1B 3_666 0.98 1.69 2.641(3) 162 yes
N3A H3AB O1A 3_667 0.86 2.50 3.241(3) 144 yes
O1B H1OB N1A 3_766 0.97 1.79 2.686(4) 151 yes
N3B H3BB O1B 3_765 0.86 2.15 2.974(4) 160 yes

loop_
_geom_torsion_atom_site_label_1
_geom_torsion_atom_site_label_2
_geom_torsion_atom_site_label_3
_geom_torsion_atom_site_label_4
_geom_torsion
C7A N1A C1A C6A -0.70(19)
C7A N1A C1A C2A 177.60(18)
N1A C1A C2A C3A -178.11(18)
C6A C1A C2A C3A 0.0(3)
C1A C2A C3A C4A -0.6(3)
C2A C3A C4A C5A 0.1(4)
C3A C4A C5A C6A 0.9(4)
C7A N2A C6A C5A -179.3(2)
C14A N2A C6A C5A 8.2(3)
C7A N2A C6A C1A -1.11(18)
C14A N2A C6A C1A -173.61(19)
C4A C5A C6A N2A 176.4(2)
C4A C5A C6A C1A -1.5(3)
N1A C1A C6A N2A 1.13(18)
C2A C1A C6A N2A -177.36(15)
N1A C1A C6A C5A 179.53(17)
C2A C1A C6A C5A 1.0(3)
C1A N1A C7A N2A 0.0(2)
C1A N1A C7A C8A -178.26(18)
C6A N2A C7A N1A 0.7(2)
C14A N2A C7A N1A 173.66(18)
C6A N2A C7A C8A 179.15(15)
C14A N2A C7A C8A -7.9(3)
N1A C7A C8A C13A -6.7(3)
N2A C7A C8A C13A 175.20(16)
N1A C7A C8A C9A 169.64(17)
N2A C7A C8A C9A -8.5(2)
C14A N3A C9A C10A -155.79(17)
C14A N3A C9A C8A 29.6(2)
C13A C8A C9A N3A 174.43(15)
C7A C8A C9A N3A -2.0(2)
C13A C8A C9A C10A -0.4(2)
C7A C8A C9A C10A -176.78(15)
N3A C9A C10A C11A -174.50(17)
C8A C9A C10A C11A 0.2(3)
C9A C10A C11A C12A 0.1(3)
C10A C11A C12A C13A -0.3(3)
C11A C12A C13A C8A 0.1(3)
C9A C8A C13A C12A 0.2(3)
C7A C8A C13A C12A 176.42(18)
C9A N3A C14A N2A -41.4(2)
C9A N3A C14A C15A 82.0(2)
C7A N2A C14A N3A 30.8(3)
C6A N2A C14A N3A -157.78(16)
C7A N2A C14A C15A -93.4(3)
C6A N2A C14A C15A 78.0(3)
N3A C14A C15A C16A -114.4(3)
N2A C14A C15A C16A 6.5(4)
N3A C14A C15A C20A 66.4(3)
N2A C14A C15A C20A -172.7(3)
C20A C15A C16A C17A 1.8(5)
C14A C15A C16A C17A -177.5(5)
C15A C16A C17A C18A -1.6(8)
C16A C17A C18A C19A 1.3(9)
C17A C18A C19A C20A -1.3(8)
C18A C19A C20A O1A -179.6(4)
C18A C19A C20A C15A 1.5(6)
C16A C15A C20A O1A 179.3(3)
C14A C15A C20A O1A -1.5(5)
C16A C15A C20A C19A -1.7(5)
C14A C15A C20A C19A 177.6(3)
C7B N1B C1B C2B 179.5(2)
C7B N1B C1B C6B 0.5(2)
C6B C1B C2B C3B 0.3(4)
N1B C1B C2B C3B -178.6(3)
C1B C2B C3B C4B -1.0(6)
C2B C3B C4B C5B 1.1(6)
C3B C4B C5B C6B -0.4(4)
C4B C5B C6B N2B 178.5(2)
C4B C5B C6B C1B -0.3(3)
C7B N2B C6B C5B 179.9(2)
C14B N2B C6B C5B 14.1(3)
C7B N2B C6B C1B -1.15(19)
C14B N2B C6B C1B -166.9(2)
C2B C1B C6B C5B 0.3(3)
N1B C1B C6B C5B 179.45(18)
C2B C1B C6B N2B -178.71(17)
N1B C1B C6B N2B 0.4(2)
C1B N1B C7B N2B -1.3(2)
C1B N1B C7B C8B -179.37(17)
C6B N2B C7B N1B 1.6(2)
C14B N2B C7B N1B 167.8(2)
C6B N2B C7B C8B 179.87(15)
C14B N2B C7B C8B -13.9(3)
N1B C7B C8B C9B 171.53(17)
N2B C7B C8B C9B -6.4(2)
N1B C7B C8B C13B -4.5(3)
N2B C7B C8B C13B 177.58(17)
C14B N3B C9B C10B -156.83(19)
C14B N3B C9B C8B 27.5(3)
C13B C8B C9B N3B 175.78(17)
C7B C8B C9B N3B -0.3(2)
C13B C8B C9B C10B 0.0(3)
C7B C8B C9B C10B -176.08(16)
N3B C9B C10B C11B -175.40(18)
C8B C9B C10B C11B 0.3(3)
C9B C10B C11B C12B -0.7(3)
C10B C11B C12B C13B 0.7(4)
C11B C12B C13B C8B -0.4(4)
C9B C8B C13B C12B 0.0(3)
C7B C8B C13B C12B 175.9(2)
C7B N2B C14B N3B 35.6(3)
C6B N2B C14B N3B -160.96(18)
C7B N2B C14B C15B -86.7(4)
C6B N2B C14B C15B 76.7(4)
C9B N3B C14B N2B -42.1(3)
C9B N3B C14B C15B 79.4(3)
N2B C14B C15B C16B 6.9(6)
N3B C14B C15B C16B -111.1(4)
N2B C14B C15B C20B -175.8(4)
N3B C14B C15B C20B 66.1(5)
C20B C15B C16B C17B 1.1(5)
C14B C15B C16B C17B 178.4(4)
C15B C16B C17B C18B 0.4(4)
C16B C17B C18B C19B -1.1(7)
C17B C18B C19B C20B 0.3(9)
C18B C19B C20B O1B 176.0(6)
C18B C19B C20B C15B 1.3(10)
C16B C15B C20B O1B -176.8(4)
C14B C15B C20B O1B 5.8(7)
C16B C15B C20B C19B -1.9(8)
C14B C15B C20B C19B -179.3(6)
C7X N1X C1X C2X 179.6(8)
C7X N1X C1X C6X -1.6(8)
C6X C1X C2X C3X 1.4(10)
N1X C1X C2X C3X -179.8(7)
C1X C2X C3X C4X -3.1(12)
C2X C3X C4X C5X 3.0(13)
C3X C4X C5X C6X -1.1(12)
C7X N2X C6X C5X -180.0(8)
C14X N2X C6X C5X -9.8(13)
C7X N2X C6X C1X 2.2(8)
C14X N2X C6X C1X 172.4(9)
C4X C5X C6X N2X -178.1(7)
C4X C5X C6X C1X -0.6(10)
C2X C1X C6X N2X 178.5(6)
N1X C1X C6X N2X -0.5(7)
C2X C1X C6X C5X 0.5(10)
N1X C1X C6X C5X -178.5(6)
C1X N1X C7X N2X 3.0(9)
C1X N1X C7X C8X 176.3(9)
C6X N2X C7X N1X -3.5(10)
C14X N2X C7X N1X -174.0(9)
C6X N2X C7X C8X -177.6(7)
C14X N2X C7X C8X 11.9(14)
N1X C7X C8X C9X -167.6(9)
N2X C7X C8X C9X 5.4(12)
N1X C7X C8X C13X 9.2(14)
N2X C7X C8X C13X -177.8(7)
C13X C8X C9X C10X 1.4(11)
C7X C8X C9X C10X 178.2(8)
C13X C8X C9X N3X -175.6(6)
C7X C8X C9X N3X 1.2(10)
C14X N3X C9X C8X -25.8(12)
C14X N3X C9X C10X 157.3(9)
C8X C9X C10X C11X -1.5(12)
N3X C9X C10X C11X 175.5(8)
C9X C10X C11X C12X 2.3(15)
C10X C11X C12X C13X -2.9(14)
C11X C12X C13X C8X 2.7(12)
C9X C8X C13X C12X -2.1(11)
C7X C8X C13X C12X -178.8(8)
C9X N3X C14X N2X 38.1(14)
C9X N3X C14X C15X -87.5(11)
C6X N2X C14X N3X 159.8(8)
C7X N2X C14X N3X -31.6(15)
C6X N2X C14X C15X -76.5(16)
C7X N2X C14X C15X 92.1(14)
N3X C14X C15X C16X 81.8(17)
N2X C14X C15X C16X -39(2)
N3X C14X C15X C20X -100.2(19)
N2X C14X C15X C20X 138.5(17)
C20X C15X C16X C17X 0.4(18)
C14X C15X C16X C17X 178.5(19)
C15X C16X C17X C18X 6.0(19)
C16X C17X C18X C19X -8(3)
C17X C18X C19X C20X 5(4)
C18X C19X C20X O1X -178(2)
C18X C19X C20X C15X 2(3)
C16X C15X C20X O1X 176.0(17)
C14X C15X C20X O1X -2(3)
C16X C15X C20X C19X -5(3)
C14X C15X C20X C19X 177(2)
C7Y N1Y C1Y C2Y -179.7(5)
C7Y N1Y C1Y C6Y -0.3(5)
N1Y C1Y C2Y C3Y 178.9(7)
C6Y C1Y C2Y C3Y -0.5(9)
C1Y C2Y C3Y C4Y 2.8(15)
C2Y C3Y C4Y C5Y -3.9(16)
C3Y C4Y C5Y C6Y 2.3(10)
C7Y N2Y C6Y C5Y -179.2(5)
C14Y N2Y C6Y C5Y -12.7(11)
C7Y N2Y C6Y C1Y 0.9(5)
C14Y N2Y C6Y C1Y 167.4(9)
C4Y C5Y C6Y N2Y 180.0(5)
C4Y C5Y C6Y C1Y -0.1(7)
N1Y C1Y C6Y N2Y -0.4(5)
C2Y C1Y C6Y N2Y 179.1(4)
N1Y C1Y C6Y C5Y 179.7(4)
C2Y C1Y C6Y C5Y -0.8(7)
C1Y N1Y C7Y N2Y 0.9(5)
C1Y N1Y C7Y C8Y -179.6(5)
C6Y N2Y C7Y N1Y -1.1(5)
C14Y N2Y C7Y N1Y -168.0(8)
C6Y N2Y C7Y C8Y 179.2(4)
C14Y N2Y C7Y C8Y 12.3(10)
N1Y C7Y C8Y C13Y 4.7(8)
N2Y C7Y C8Y C13Y -175.8(5)
N1Y C7Y C8Y C9Y -172.9(5)
N2Y C7Y C8Y C9Y 6.6(7)
C14Y N3Y C9Y C8Y -26.8(10)
C14Y N3Y C9Y C10Y 158.2(8)
C13Y C8Y C9Y N3Y -176.8(5)
C7Y C8Y C9Y N3Y 0.8(7)
C13Y C8Y C9Y C10Y -1.7(8)
C7Y C8Y C9Y C10Y 175.9(5)
N3Y C9Y C10Y C11Y 176.2(7)
C8Y C9Y C10Y C11Y 1.0(10)
C9Y C10Y C11Y C12Y 2.2(19)
C10Y C11Y C12Y C13Y -5(3)
C9Y C8Y C13Y C12Y -0.8(15)
C7Y C8Y C13Y C12Y -178.2(13)
C11Y C12Y C13Y C8Y 4(3)
C6Y N2Y C14Y N3Y 161.8(7)
C7Y N2Y C14Y N3Y -33.5(14)
C6Y N2Y C14Y C15Y -72.4(17)
C7Y N2Y C14Y C15Y 92.3(14)
C9Y N3Y C14Y N2Y 40.4(14)
C9Y N3Y C14Y C15Y -83.9(11)
N2Y C14Y C15Y C16Y -41(2)
N3Y C14Y C15Y C16Y 80.5(18)
N2Y C14Y C15Y C20Y 145.4(16)
N3Y C14Y C15Y C20Y -93.4(19)
C20Y C15Y C16Y C17Y -1.0(18)
C14Y C15Y C16Y C17Y -175(2)
C15Y C16Y C17Y C18Y -4.0(17)
C16Y C17Y C18Y C19Y 6(3)
C17Y C18Y C19Y C20Y -4(4)
C18Y C19Y C20Y O1Y -167(2)
C18Y C19Y C20Y C15Y -2(3)
C16Y C15Y C20Y O1Y 170.4(15)
C14Y C15Y C20Y O1Y -16(2)
C16Y C15Y C20Y C19Y 4(3)
C14Y C15Y C20Y C19Y 177.9(19)
